data_4081933
loop_
_publ_author_name
'Kluge, Tim'
'Bette, Martin'
'R\"uffer, Tobias'
'Bruhn, Clemens'
'Wagner, Christoph'
'Str\"ohl, Dieter'
'Schmidt, J\"urgen'
'Steinborn, Dirk'

_publ_section_title
;
 Activation of Acetyl Ligands through Hydrogen Bonds: A New Way to
 Platinum(II) Complexes Bearing Protonated Iminoacetyl Ligands
;
_journal_issue 23
_journal_name_full Organometallics
_journal_page_first 7090
_journal_paper_doi 10.1021/om400812w
_journal_volume 32
_journal_year 2013
_chemical_formula_moiety 'C11 H14 N2 O3 Pt'
_chemical_formula_sum 'C11 H14 N2 O3 Pt'
_chemical_formula_weight 417.33
_chemical_name_systematic
; 
 ? 
;
_space_group_IT_number 2
_symmetry_cell_setting triclinic
_symmetry_space_group_name_Hall '-P 1'
_symmetry_space_group_name_H-M 'P -1'
_atom_sites_solution_hydrogens geom
_atom_sites_solution_primary direct
_atom_sites_solution_secondary difmap
_audit_creation_method SHELXL-97
_cell_angle_alpha 82.935(5)
_cell_angle_beta 76.344(5)
_cell_angle_gamma 67.261(5)
_cell_formula_units_Z 2
_cell_length_a 7.6575(5)
_cell_length_b 9.3389(6)
_cell_length_c 9.6377(6)
_cell_measurement_reflns_used 8195
_cell_measurement_temperature 200(2)
_cell_measurement_theta_max 29.605
_cell_measurement_theta_min 2.945
_cell_volume 617.29(7)
_computing_structure_refinement 'SHELXL-97 (Sheldrick, 1997)'
_computing_structure_solution 'SHELXS-97 (Sheldrick, 1990)'
_diffrn_ambient_temperature 200(2)
_diffrn_measured_fraction_theta_full 0.995
_diffrn_measured_fraction_theta_max 0.995
_diffrn_measurement_device_type IPDS2T
_diffrn_measurement_method 'area detector'
_diffrn_radiation_monochromator graphite
_diffrn_radiation_source 'fine-focus sealed tube'
_diffrn_radiation_type MoK\a
_diffrn_radiation_wavelength 0.71073
_diffrn_reflns_av_R_equivalents 0.0352
_diffrn_reflns_av_sigmaI/netI 0.0315
_diffrn_reflns_limit_h_max 8
_diffrn_reflns_limit_h_min -10
_diffrn_reflns_limit_k_max 12
_diffrn_reflns_limit_k_min -12
_diffrn_reflns_limit_l_max 13
_diffrn_reflns_limit_l_min -13
_diffrn_reflns_number 8683
_diffrn_reflns_theta_full 29.12
_diffrn_reflns_theta_max 29.12
_diffrn_reflns_theta_min 2.95
_exptl_absorpt_coefficient_mu 11.363
_exptl_absorpt_correction_T_max 0.5704
_exptl_absorpt_correction_T_min 0.1007
_exptl_absorpt_correction_type numerical
_exptl_absorpt_process_details '(IPDS Software; Stoe & Cie, 1999)'
_exptl_crystal_colour orange
_exptl_crystal_density_diffrn 2.245
_exptl_crystal_density_method 'not measured'
_exptl_crystal_description block
_exptl_crystal_F_000 392
_exptl_crystal_size_max 0.35
_exptl_crystal_size_mid 0.16
_exptl_crystal_size_min 0.07
_refine_diff_density_max 0.552
_refine_diff_density_min -1.532
_refine_diff_density_rms 0.147
_refine_ls_extinction_method none
_refine_ls_goodness_of_fit_ref 1.005
_refine_ls_hydrogen_treatment mixed
_refine_ls_matrix_type full
_refine_ls_number_parameters 161
_refine_ls_number_reflns 3302
_refine_ls_number_restraints 0
_refine_ls_restrained_S_all 1.005
_refine_ls_R_factor_all 0.0237
_refine_ls_R_factor_gt 0.0201
_refine_ls_shift/su_max 0.001
_refine_ls_shift/su_mean 0.000
_refine_ls_structure_factor_coef Fsqd
_refine_ls_weighting_details 'calc w=1/[\s^2^(Fo^2^)+(0.0260P)^2^+0.0000P] where P=(Fo^2^+2Fc^2^)/3'
_refine_ls_weighting_scheme calc
_refine_ls_wR_factor_gt 0.0447
_refine_ls_wR_factor_ref 0.0453
_reflns_number_gt 3005
_reflns_number_total 3302
_reflns_threshold_expression >2sigma(I)
_cod_data_source_file om400812w_si_003.cif
_cod_data_source_block c:\xray\i2t0379\i2t0379
_cod_original_sg_symbol_H-M P-1
_cod_database_code 4081933

loop_
_symmetry_equiv_pos_as_xyz
'x, y, z'
'-x, -y, -z'

loop_
_atom_site_label
_atom_site_type_symbol
_atom_site_fract_x
_atom_site_fract_y
_atom_site_fract_z
_atom_site_U_iso_or_equiv
_atom_site_adp_type
_atom_site_occupancy
_atom_site_symmetry_multiplicity
_atom_site_calc_flag
_atom_site_refinement_flags
C1 C 0.2482(6) 0.3606(5) 0.0810(4) 0.0400(8) Uani 1 1 d .
C2 C 0.4212(8) 0.2184(6) 0.0306(6) 0.0660(14) Uani 1 1 d .
H2 H 0.5279 0.2491 -0.0225 0.079 Uiso 1 1 calc R
H4 H 0.3881 0.1616 -0.0318 0.079 Uiso 1 1 calc R
H3 H 0.4605 0.1514 0.1132 0.079 Uiso 1 1 calc R
C3 C 0.1180(5) 0.1364(4) 0.2575(4) 0.0373(7) Uani 1 1 d .
C4 C 0.0220(10) 0.0782(5) 0.1700(7) 0.0708(16) Uani 1 1 d .
H7 H 0.0595 -0.0345 0.1853 0.085 Uiso 1 1 calc R
H5 H 0.0627 0.1025 0.0685 0.085 Uiso 1 1 calc R
H6 H -0.1188 0.1287 0.1990 0.085 Uiso 1 1 calc R
C5 C -0.2098(5) 0.6711(4) 0.3679(4) 0.0333(7) Uani 1 1 d .
C6 C -0.2588(5) 0.5599(4) 0.4767(4) 0.0327(7) Uani 1 1 d .
C7 C -0.3960(5) 0.6050(5) 0.6024(4) 0.0398(8) Uani 1 1 d .
H8 H -0.4626 0.7120 0.6223 0.048 Uiso 1 1 calc R
C8 C -0.4350(5) 0.4927(5) 0.6987(4) 0.0436(8) Uani 1 1 d .
H9 H -0.5305 0.5217 0.7841 0.052 Uiso 1 1 calc R
C9 C -0.3324(6) 0.3376(5) 0.6683(4) 0.0432(8) Uani 1 1 d .
H10 H -0.3550 0.2584 0.7333 0.052 Uiso 1 1 calc R
C10 C -0.1981(5) 0.2999(4) 0.5433(4) 0.0368(7) Uani 1 1 d .
H11 H -0.1279 0.1933 0.5234 0.044 Uiso 1 1 calc R
C11 C -0.3150(6) 0.8425(4) 0.3832(5) 0.0462(9) Uani 1 1 d .
H14 H -0.4538 0.8683 0.3917 0.055 Uiso 1 1 calc R
H12 H -0.2667 0.8973 0.2989 0.055 Uiso 1 1 calc R
H13 H -0.2933 0.8742 0.4689 0.055 Uiso 1 1 calc R
N1 N -0.0724(4) 0.6080(3) 0.2631(3) 0.0328(6) Uani 1 1 d .
N2 N -0.1612(4) 0.4072(3) 0.4476(3) 0.0307(5) Uani 1 1 d .
O1 O -0.0227(5) 0.7046(3) 0.1563(3) 0.0429(6) Uani 1 1 d .
H1 H 0.065(9) 0.641(7) 0.099(7) 0.08(2) Uiso 1 1 d .
O2 O 0.2461(4) 0.4831(3) 0.0143(3) 0.0483(7) Uani 1 1 d .
O3 O 0.2238(6) 0.0415(3) 0.3290(4) 0.0628(10) Uani 1 1 d .
Pt Pt 0.047079(17) 0.364246(13) 0.253833(13) 0.02823(4) Uani 1 1 d .

loop_
_atom_site_aniso_label
_atom_site_aniso_U_11
_atom_site_aniso_U_22
_atom_site_aniso_U_33
_atom_site_aniso_U_23
_atom_site_aniso_U_13
_atom_site_aniso_U_12
C1 0.0433(19) 0.0450(19) 0.0278(16) -0.0024(14) 0.0001(14) -0.0161(15)
C2 0.061(3) 0.055(3) 0.052(3) -0.007(2) 0.018(2) -0.006(2)
C3 0.0417(18) 0.0274(14) 0.0373(17) -0.0040(13) -0.0051(14) -0.0079(13)
C4 0.099(4) 0.039(2) 0.095(4) 0.009(2) -0.053(4) -0.032(2)
C5 0.0350(16) 0.0279(14) 0.0369(17) -0.0033(13) -0.0118(13) -0.0083(12)
C6 0.0267(14) 0.0365(15) 0.0335(16) -0.0046(13) -0.0075(12) -0.0084(12)
C7 0.0312(16) 0.0464(19) 0.0369(18) -0.0120(15) -0.0023(14) -0.0088(14)
C8 0.0363(18) 0.064(2) 0.0310(17) -0.0081(16) -0.0006(14) -0.0201(17)
C9 0.0396(18) 0.057(2) 0.0353(18) 0.0066(17) -0.0068(15) -0.0234(16)
C10 0.0325(16) 0.0385(16) 0.0372(17) 0.0031(14) -0.0046(13) -0.0136(13)
C11 0.049(2) 0.0266(15) 0.056(2) -0.0076(16) -0.0089(18) -0.0051(14)
N1 0.0362(14) 0.0258(12) 0.0364(14) 0.0026(11) -0.0078(12) -0.0125(10)
N2 0.0284(12) 0.0314(12) 0.0293(13) -0.0002(10) -0.0056(10) -0.0083(10)
O1 0.0549(17) 0.0309(12) 0.0406(14) 0.0058(11) -0.0050(13) -0.0184(12)
O2 0.0522(16) 0.0482(15) 0.0383(14) 0.0029(12) 0.0019(12) -0.0197(13)
O3 0.080(2) 0.0292(12) 0.077(2) 0.0002(14) -0.041(2) -0.0039(14)
Pt 0.02916(6) 0.02541(6) 0.02781(6) -0.00138(4) -0.00457(4) -0.00825(4)

loop_
_atom_type_symbol
_atom_type_description
_atom_type_scat_dispersion_real
_atom_type_scat_dispersion_imag
_atom_type_scat_source
C C 0.0033 0.0016 'International Tables Vol C Tables 4.2.6.8 and 6.1.1.4'
H H 0.0000 0.0000 'International Tables Vol C Tables 4.2.6.8 and 6.1.1.4'
N N 0.0061 0.0033 'International Tables Vol C Tables 4.2.6.8 and 6.1.1.4'
O O 0.0106 0.0060 'International Tables Vol C Tables 4.2.6.8 and 6.1.1.4'
Pt Pt -1.7033 8.3905 'International Tables Vol C Tables 4.2.6.8 and 6.1.1.4'

loop_
_geom_angle_atom_site_label_1
_geom_angle_atom_site_label_2
_geom_angle_atom_site_label_3
_geom_angle
O2 C1 C2 115.5(4)
O2 C1 Pt 120.1(3)
C2 C1 Pt 124.1(3)
C1 C2 H2 109.5
C1 C2 H4 109.5
H2 C2 H4 109.5
C1 C2 H3 109.5
H2 C2 H3 109.5
H4 C2 H3 109.5
O3 C3 C4 117.7(3)
O3 C3 Pt 125.9(3)
C4 C3 Pt 116.4(3)
C3 C4 H7 109.5
C3 C4 H5 109.5
H7 C4 H5 109.5
C3 C4 H6 109.5
H7 C4 H6 109.5
H5 C4 H6 109.5
N1 C5 C6 114.3(3)
N1 C5 C11 124.5(4)
C6 C5 C11 121.2(3)
N2 C6 C7 120.8(3)
N2 C6 C5 116.0(3)
C7 C6 C5 123.2(3)
C8 C7 C6 119.6(4)
C8 C7 H8 120.2
C6 C7 H8 120.2
C9 C8 C7 118.9(4)
C9 C8 H9 120.6
C7 C8 H9 120.6
C10 C9 C8 119.0(4)
C10 C9 H10 120.5
C8 C9 H10 120.5
N2 C10 C9 122.9(3)
N2 C10 H11 118.6
C9 C10 H11 118.6
C5 C11 H14 109.5
C5 C11 H12 109.5
H14 C11 H12 109.5
C5 C11 H13 109.5
H14 C11 H13 109.5
H12 C11 H13 109.5
C5 N1 O1 117.4(3)
C5 N1 Pt 119.0(2)
O1 N1 Pt 123.3(2)
C10 N2 C6 118.8(3)
C10 N2 Pt 126.5(2)
C6 N2 Pt 114.6(2)
N1 O1 H1 102(4)
C1 Pt C3 92.76(16)
C1 Pt N1 94.72(14)
C3 Pt N1 171.11(13)
C1 Pt N2 168.91(14)
C3 Pt N2 97.10(13)
N1 Pt N2 75.92(11)

loop_
_geom_bond_atom_site_label_1
_geom_bond_atom_site_label_2
_geom_bond_distance
C1 O2 1.237(5)
C1 C2 1.499(6)
C1 Pt 1.978(4)
C2 H2 0.9800
C2 H4 0.9800
C2 H3 0.9800
C3 O3 1.214(5)
C3 C4 1.505(6)
C3 Pt 1.980(3)
C4 H7 0.9800
C4 H5 0.9800
C4 H6 0.9800
C5 N1 1.281(5)
C5 C6 1.471(5)
C5 C11 1.496(4)
C6 N2 1.359(4)
C6 C7 1.390(5)
C7 C8 1.386(6)
C7 H8 0.9500
C8 C9 1.385(6)
C8 H9 0.9500
C9 C10 1.369(5)
C9 H10 0.9500
C10 N2 1.342(5)
C10 H11 0.9500
C11 H14 0.9800
C11 H12 0.9800
C11 H13 0.9800
N1 O1 1.368(4)
N1 Pt 2.104(3)
N2 Pt 2.116(3)
O1 H1 0.84(7)
